data_4071444
loop_
_publ_author_name
'Bhattacharyya, Koyel X.'
'Akana, Jennifer A.'
'Laitar, David S.'
'Berlin, Jacob M.'
'Sadighi, Joseph P.'

_publ_section_title
;
 Carbon&#x2212;Carbon Bond Formation on Reaction of a Copper(I) Stannyl
 Complex with Carbon Dioxide
;
_journal_issue 12
_journal_name_full Organometallics
_journal_page_first 2682
_journal_paper_doi 10.1021/om8001729
_journal_volume 27
_journal_year 2008
_chemical_formula_sum 'C45 H51 Cu N2 Sn'
_chemical_formula_weight 802.11
_chemical_name_systematic
; 
 ? 
;
_space_group_IT_number 2
_symmetry_cell_setting triclinic
_symmetry_space_group_name_Hall '-P 1'
_symmetry_space_group_name_H-M 'P -1'
_atom_sites_solution_hydrogens geom
_atom_sites_solution_primary direct
_atom_sites_solution_secondary difmap
_audit_creation_method SHELXL-97
_cell_angle_alpha 86.3440(10)
_cell_angle_beta 76.8110(10)
_cell_angle_gamma 73.3570(10)
_cell_formula_units_Z 4
_cell_length_a 11.2582(5)
_cell_length_b 19.0392(8)
_cell_length_c 20.5410(9)
_cell_measurement_reflns_used 9000
_cell_measurement_temperature 100(2)
_cell_measurement_theta_max 0.00
_cell_measurement_theta_min 0.00
_cell_volume 4107.2(3)
_computing_cell_refinement 'SAINT 5 (Bruker-AXS, 2003)'
_computing_data_collection 'SMART 5 (Bruker-AXS, 2003)'
_computing_data_reduction 'SAINT 5 (Bruker-AXS, 2003)'
_computing_molecular_graphics 'Bruker SHELXTL'
_computing_publication_material 'Bruker SHELXTL'
_computing_structure_refinement 'SHELXL-97 (Sheldrick, 1997)'
_computing_structure_solution 'SHELXS-97 (Sheldrick, 1990)'
_diffrn_ambient_temperature 100(2)
_diffrn_measured_fraction_theta_full 0.999
_diffrn_measured_fraction_theta_max 0.999
_diffrn_measurement_device_type 'Bruker Smart APEX CCD'
_diffrn_measurement_method 'omega and phi scans'
_diffrn_radiation_monochromator graphite
_diffrn_radiation_source 'fine-focus sealed tube'
_diffrn_radiation_type MoK\a
_diffrn_radiation_wavelength 0.71073
_diffrn_reflns_av_R_equivalents 0.0273
_diffrn_reflns_av_sigmaI/netI 0.0233
_diffrn_reflns_limit_h_max 15
_diffrn_reflns_limit_h_min -15
_diffrn_reflns_limit_k_max 25
_diffrn_reflns_limit_k_min -25
_diffrn_reflns_limit_l_max 27
_diffrn_reflns_limit_l_min -27
_diffrn_reflns_number 85235
_diffrn_reflns_theta_full 28.28
_diffrn_reflns_theta_max 28.28
_diffrn_reflns_theta_min 1.94
_exptl_absorpt_coefficient_mu 1.157
_exptl_absorpt_correction_T_max 0.8548
_exptl_absorpt_correction_T_min 0.6676
_exptl_absorpt_correction_type multi-scan
_exptl_absorpt_process_details sadabs
_exptl_crystal_colour colorless
_exptl_crystal_density_diffrn 1.297
_exptl_crystal_density_meas ?
_exptl_crystal_density_method 'not measured'
_exptl_crystal_description block
_exptl_crystal_F_000 1656
_exptl_crystal_size_max 0.38
_exptl_crystal_size_mid 0.23
_exptl_crystal_size_min 0.14
_refine_diff_density_max 0.669
_refine_diff_density_min -0.351
_refine_diff_density_rms 0.067
_refine_ls_extinction_method none
_refine_ls_goodness_of_fit_ref 1.053
_refine_ls_hydrogen_treatment constr
_refine_ls_matrix_type full
_refine_ls_number_parameters 920
_refine_ls_number_reflns 20350
_refine_ls_number_restraints 55
_refine_ls_restrained_S_all 1.052
_refine_ls_R_factor_all 0.0384
_refine_ls_R_factor_gt 0.0308
_refine_ls_shift/su_max 0.004
_refine_ls_shift/su_mean 0.000
_refine_ls_structure_factor_coef Fsqd
_refine_ls_weighting_details 'calc w=1/[\s^2^(Fo^2^)+(0.0347P)^2^+2.5496P] where P=(Fo^2^+2Fc^2^)/3'
_refine_ls_weighting_scheme calc
_refine_ls_wR_factor_gt 0.0725
_refine_ls_wR_factor_ref 0.0768
_reflns_number_gt 17466
_reflns_number_total 20350
_reflns_threshold_expression >2sigma(I)
_cod_data_source_file om8001729-file003.cif
_cod_data_source_block 06095
_cod_depositor_comments
;
The following automatic conversions were performed:

'_symmetry_cell_setting' value 'Triclinic' changed to 'triclinic'
according to /home/saulius/struct/CIF-dictionaries/cif_core.dic
dictionary named 'cif_core.dic' version 2.4.1 from 2010-06-29.

Automatic conversion script
Id: cif_fix_values 1715 2011-07-08 13:25:40Z adriana 

The following automatic conversions were performed:

'_exptl_crystal_density_meas' value 'not measured' was changed to '?'
- the value is perceived as not measured.

Automatic conversion script
Id: cif_fix_values 3008 2015-01-20 13:52:24Z robertas 
;
_cod_original_sg_symbol_H-M P-1
_cod_database_code 4071444

loop_
_symmetry_equiv_pos_as_xyz
'x, y, z'
'-x, -y, -z'

loop_
_atom_site_label
_atom_site_type_symbol
_atom_site_fract_x
_atom_site_fract_y
_atom_site_fract_z
_atom_site_U_iso_or_equiv
_atom_site_adp_type
_atom_site_occupancy
_atom_site_symmetry_multiplicity
_atom_site_calc_flag
_atom_site_refinement_flags
_atom_site_disorder_assembly
_atom_site_disorder_group
Sn1 Sn 0.383847(12) 0.266336(7) 0.042022(6) 0.02411(4) Uani 1 1 d . . .
Cu1 Cu 0.16403(2) 0.265506(12) 0.044478(11) 0.02190(5) Uani 1 1 d . . .
N2 N -0.11540(14) 0.29908(8) 0.05860(7) 0.0198(3) Uani 1 1 d . . .
N1 N -0.02739(14) 0.18513(8) 0.07002(7) 0.0192(3) Uani 1 1 d . . .
C1 C -0.00038(17) 0.25031(9) 0.05623(8) 0.0195(3) Uani 1 1 d . . .
C44 C 0.4931(2) 0.04554(12) 0.13211(12) 0.0360(5) Uani 1 1 d . . .
H44 H 0.4807 -0.0004 0.1250 0.043 Uiso 1 1 calc R . .
C2 C -0.15663(17) 0.19325(10) 0.08129(9) 0.0231(4) Uani 1 1 d . . .
H2 H -0.1977 0.1555 0.0918 0.028 Uiso 1 1 calc R . .
C3 C -0.21297(17) 0.26548(10) 0.07447(9) 0.0229(4) Uani 1 1 d . . .
H3 H -0.3014 0.2886 0.0795 0.028 Uiso 1 1 calc R . .
C5 C 0.09653(18) 0.08680(10) 0.13078(9) 0.0226(4) Uani 1 1 d . . .
C45 C 0.4520(2) 0.10518(11) 0.09201(11) 0.0313(4) Uani 1 1 d . . .
H45 H 0.4115 0.0992 0.0578 0.038 Uiso 1 1 calc R . .
C16 C -0.13433(17) 0.37687(10) 0.04462(9) 0.0230(4) Uani 1 1 d . . .
C10 C 0.03331(19) 0.12678(10) 0.19675(9) 0.0251(4) Uani 1 1 d . . .
H10 H -0.0354 0.1707 0.1884 0.030 Uiso 1 1 calc R . .
C40 C 0.46888(18) 0.17366(11) 0.10078(10) 0.0273(4) Uani 1 1 d . . .
C17 C -0.14333(19) 0.42348(11) 0.09626(10) 0.0283(4) Uani 1 1 d . . .
C21 C -0.14451(19) 0.40133(10) -0.02036(10) 0.0269(4) Uani 1 1 d . . .
C4 C 0.06871(17) 0.11574(9) 0.06992(9) 0.0210(3) Uani 1 1 d . . .
C9 C 0.13022(18) 0.08061(10) 0.00856(10) 0.0256(4) Uani 1 1 d . . .
C20 C -0.1666(2) 0.47655(11) -0.03223(11) 0.0344(5) Uani 1 1 d . . .
H20 H -0.1754 0.4953 -0.0754 0.041 Uiso 1 1 calc R . .
C35 C 0.6432(2) 0.21480(11) -0.06424(10) 0.0304(4) Uani 1 1 d . . .
H35 H 0.6774 0.1973 -0.0261 0.036 Uiso 1 1 calc R . .
C28 C 0.42213(19) 0.35594(11) 0.08585(10) 0.0284(4) Uani 1 1 d . . .
C29 C 0.50004(19) 0.39690(11) 0.04948(11) 0.0302(4) Uani 1 1 d . . .
H29 H 0.5378 0.3853 0.0038 0.036 Uiso 1 1 calc R . .
C41 C 0.5290(2) 0.17954(12) 0.15168(11) 0.0338(5) Uani 1 1 d . . .
H41 H 0.5421 0.2253 0.1590 0.041 Uiso 1 1 calc R . .
C8 C 0.2234(2) 0.01401(11) 0.00945(11) 0.0312(4) Uani 1 1 d . . .
H8 H 0.2675 -0.0110 -0.0314 0.037 Uiso 1 1 calc R . .
C39 C 0.4696(2) 0.27717(16) -0.11285(12) 0.0469(6) Uani 1 1 d . . .
H39 H 0.3825 0.3029 -0.1087 0.056 Uiso 1 1 calc R . .
C14 C 0.2169(2) 0.14203(13) -0.09464(11) 0.0383(5) Uani 1 1 d . . .
H14A H 0.2342 0.1744 -0.0650 0.057 Uiso 1 1 calc R . .
H14B H 0.1959 0.1692 -0.1345 0.057 Uiso 1 1 calc R . .
H14C H 0.2924 0.1004 -0.1079 0.057 Uiso 1 1 calc R . .
C36 C 0.7232(2) 0.20260(12) -0.12760(12) 0.0374(5) Uani 1 1 d . . .
H36 H 0.8106 0.1771 -0.1322 0.045 Uiso 1 1 calc R . .
C6 C 0.18962(19) 0.01976(10) 0.12873(10) 0.0282(4) Uani 1 1 d . . .
H6 H 0.2103 -0.0017 0.1692 0.034 Uiso 1 1 calc R . .
C7 C 0.2521(2) -0.01583(11) 0.06884(11) 0.0321(4) Uani 1 1 d . . .
H7 H 0.3154 -0.0613 0.0685 0.039 Uiso 1 1 calc R . .
C25 C -0.1238(2) 0.34856(11) -0.07671(10) 0.0332(5) Uani 1 1 d . . .
H25 H -0.1428 0.3027 -0.0564 0.040 Uiso 1 1 calc R . .
C34 C 0.51483(19) 0.25185(11) -0.05525(10) 0.0276(4) Uani 1 1 d . . .
C12 C -0.0281(2) 0.07835(12) 0.24814(11) 0.0379(5) Uani 1 1 d . . .
H12A H -0.0933 0.0650 0.2312 0.057 Uiso 1 1 calc R . .
H12B H -0.0673 0.1053 0.2903 0.057 Uiso 1 1 calc R . .
H12C H 0.0370 0.0338 0.2558 0.057 Uiso 1 1 calc R . .
C13 C 0.1045(2) 0.11383(12) -0.05779(10) 0.0319(4) Uani 1 1 d . . .
H13 H 0.0273 0.1569 -0.0481 0.038 Uiso 1 1 calc R . .
C18 C -0.1637(2) 0.49812(11) 0.08109(12) 0.0357(5) Uani 1 1 d . . .
H18 H -0.1693 0.5315 0.1149 0.043 Uiso 1 1 calc R . .
C15 C 0.0779(2) 0.05966(13) -0.10089(11) 0.0384(5) Uani 1 1 d . . .
H15A H 0.1544 0.0185 -0.1136 0.058 Uiso 1 1 calc R . .
H15B H 0.0543 0.0845 -0.1412 0.058 Uiso 1 1 calc R . .
H15C H 0.0081 0.0413 -0.0753 0.058 Uiso 1 1 calc R . .
C42 C 0.5704(2) 0.11986(13) 0.19207(12) 0.0395(5) Uani 1 1 d . . .
H42 H 0.6114 0.1252 0.2263 0.047 Uiso 1 1 calc R . .
C22 C -0.1290(2) 0.39582(12) 0.16587(10) 0.0331(5) Uani 1 1 d . . .
H22 H -0.1246 0.3425 0.1676 0.040 Uiso 1 1 calc R . .
C43 C 0.5519(2) 0.05319(12) 0.18234(11) 0.0369(5) Uani 1 1 d . . .
H43 H 0.5794 0.0127 0.2100 0.044 Uiso 1 1 calc R . .
C24 C -0.2434(2) 0.43523(13) 0.21967(11) 0.0388(5) Uani 1 1 d . . .
H24A H -0.2525 0.4880 0.2175 0.058 Uiso 1 1 calc R . .
H24B H -0.2303 0.4167 0.2639 0.058 Uiso 1 1 calc R . .
H24C H -0.3205 0.4261 0.2121 0.058 Uiso 1 1 calc R . .
C19 C -0.1757(2) 0.52412(11) 0.01803(12) 0.0380(5) Uani 1 1 d . . .
H19 H -0.1905 0.5751 0.0090 0.046 Uiso 1 1 calc R . .
C23 C -0.0043(2) 0.40295(15) 0.17890(13) 0.0475(6) Uani 1 1 d . . .
H23A H 0.0671 0.3756 0.1447 0.071 Uiso 1 1 calc R . .
H23B H 0.0057 0.3830 0.2231 0.071 Uiso 1 1 calc R . .
H23C H -0.0058 0.4548 0.1772 0.071 Uiso 1 1 calc R . .
C27 C -0.2097(3) 0.37801(15) -0.12621(12) 0.0464(6) Uani 1 1 d . . .
H27A H -0.2988 0.3918 -0.1020 0.070 Uiso 1 1 calc R . .
H27B H -0.1965 0.3400 -0.1592 0.070 Uiso 1 1 calc R . .
H27C H -0.1888 0.4211 -0.1491 0.070 Uiso 1 1 calc R . .
C37 C 0.6756(2) 0.22759(14) -0.18358(12) 0.0435(6) Uani 1 1 d . . .
H37 H 0.7295 0.2186 -0.2269 0.052 Uiso 1 1 calc R . .
C26 C 0.0158(3) 0.32855(15) -0.11335(12) 0.0470(6) Uani 1 1 d . . .
H26A H 0.0373 0.3728 -0.1330 0.071 Uiso 1 1 calc R . .
H26B H 0.0302 0.2930 -0.1488 0.071 Uiso 1 1 calc R . .
H26C H 0.0695 0.3070 -0.0817 0.071 Uiso 1 1 calc R . .
C33 C 0.3674(3) 0.37635(14) 0.15257(11) 0.0430(6) Uani 1 1 d . . .
H33 H 0.3132 0.3501 0.1788 0.052 Uiso 1 1 calc R . .
C11 C 0.1295(2) 0.15357(13) 0.22334(11) 0.0378(5) Uani 1 1 d . . .
H11A H 0.2001 0.1115 0.2297 0.057 Uiso 1 1 calc R . .
H11B H 0.0878 0.1787 0.2662 0.057 Uiso 1 1 calc R . .
H11C H 0.1619 0.1875 0.1911 0.057 Uiso 1 1 calc R . .
C30 C 0.5238(2) 0.45423(12) 0.07835(13) 0.0399(5) Uani 1 1 d . . .
H30 H 0.5779 0.4808 0.0526 0.048 Uiso 1 1 calc R . .
C31 C 0.4690(3) 0.47224(14) 0.14416(14) 0.0500(7) Uani 1 1 d . . .
H31 H 0.4855 0.5112 0.1639 0.060 Uiso 1 1 calc R . .
C32 C 0.3900(3) 0.43391(15) 0.18170(13) 0.0540(7) Uani 1 1 d . . .
H32 H 0.3514 0.4467 0.2271 0.065 Uiso 1 1 calc R . .
C38 C 0.5494(3) 0.26555(18) -0.17617(12) 0.0545(7) Uani 1 1 d . . .
H38 H 0.5165 0.2840 -0.2145 0.065 Uiso 1 1 calc R . .
Sn2 Sn 1.175328(12) 0.744335(7) 0.475646(7) 0.02377(4) Uani 1 1 d . . .
Cu2 Cu 0.95675(2) 0.740759(12) 0.478386(12) 0.02284(5) Uani 1 1 d . . .
N4 N 0.70735(14) 0.81446(8) 0.45371(7) 0.0179(3) Uani 1 1 d . . .
C81 C 1.3514(2) 0.79015(12) 0.63719(11) 0.0340(5) Uani 1 1 d . . .
H81 H 1.4172 0.8112 0.6398 0.041 Uiso 1 1 calc R . .
N3 N 0.72931(15) 0.69949(8) 0.46001(7) 0.0206(3) Uani 1 1 d . . .
C65 C 0.82395(18) 0.97396(10) 0.38931(9) 0.0236(4) Uani 1 1 d . . .
H65 H 0.8678 0.9907 0.3489 0.028 Uiso 1 1 calc R . .
C48 C 0.60003(17) 0.80410(10) 0.43831(9) 0.0224(4) Uani 1 1 d . . .
H48 H 0.5304 0.8408 0.4272 0.027 Uiso 1 1 calc R . .
C66 C 0.79972(17) 0.90588(10) 0.39057(9) 0.0200(3) Uani 1 1 d . . .
C70 C 0.83774(19) 0.85945(11) 0.32796(9) 0.0273(4) Uani 1 1 d . . .
H70 H 0.8253 0.8102 0.3414 0.033 Uiso 1 1 calc R . .
C69 C 0.51914(19) 0.96060(11) 0.61471(10) 0.0287(4) Uani 1 1 d . . .
H69A H 0.5543 0.9969 0.6291 0.043 Uiso 1 1 calc R . .
H69B H 0.4741 0.9394 0.6540 0.043 Uiso 1 1 calc R . .
H69C H 0.4599 0.9843 0.5863 0.043 Uiso 1 1 calc R . .
C79 C 1.22473(18) 0.75518(10) 0.57005(10) 0.0244(4) Uani 1 1 d . . .
C61 C 0.73442(16) 0.88442(9) 0.45152(9) 0.0180(3) Uani 1 1 d . . .
C62 C 0.69373(17) 0.92700(10) 0.50955(9) 0.0201(3) Uani 1 1 d . . .
C64 C 0.78509(18) 1.01740(10) 0.44589(10) 0.0253(4) Uani 1 1 d . . .
H64 H 0.8027 1.0635 0.4440 0.030 Uiso 1 1 calc R . .
C67 C 0.62687(19) 0.89994(10) 0.57519(9) 0.0246(4) Uani 1 1 d . . .
H67 H 0.5890 0.8619 0.5642 0.029 Uiso 1 1 calc R . .
C78 C 1.1308(2) 0.90249(11) 0.41671(11) 0.0311(4) Uani 1 1 d . . .
H78 H 1.0540 0.9105 0.4498 0.037 Uiso 1 1 calc R . .
C49 C 0.78109(19) 0.62135(10) 0.46812(10) 0.0245(4) Uani 1 1 d . . .
C47 C 0.61445(18) 0.73116(10) 0.44228(9) 0.0237(4) Uani 1 1 d . . .
H47 H 0.5568 0.7064 0.4344 0.028 Uiso 1 1 calc R . .
C50 C 0.7480(2) 0.59088(10) 0.53118(10) 0.0283(4) Uani 1 1 d . . .
C80 C 1.32099(19) 0.78570(11) 0.57618(10) 0.0287(4) Uani 1 1 d . . .
H80 H 1.3668 0.8039 0.5373 0.034 Uiso 1 1 calc R . .
C63 C 0.72069(19) 0.99435(10) 0.50545(10) 0.0242(4) Uani 1 1 d . . .
H63 H 0.6947 1.0249 0.5439 0.029 Uiso 1 1 calc R . .
C46 C 0.78897(17) 0.75028(9) 0.46682(8) 0.0190(3) Uani 1 1 d . . .
C86 C 1.42123(19) 0.61164(10) 0.46408(11) 0.0286(4) Uani 1 1 d . . .
H86 H 1.4078 0.6198 0.5107 0.034 Uiso 1 1 calc R . .
C74 C 1.3333(2) 0.82522(11) 0.36423(10) 0.0296(4) Uani 1 1 d . . .
H74 H 1.3972 0.7797 0.3610 0.036 Uiso 1 1 calc R . .
C71 C 0.9765(2) 0.84813(13) 0.29265(11) 0.0369(5) Uani 1 1 d . . .
H71A H 0.9905 0.8955 0.2774 0.055 Uiso 1 1 calc R . .
H71B H 0.9971 0.8156 0.2541 0.055 Uiso 1 1 calc R . .
H71C H 1.0311 0.8259 0.3237 0.055 Uiso 1 1 calc R . .
C73 C 1.22184(19) 0.83425(10) 0.41329(10) 0.0259(4) Uani 1 1 d . . .
C84 C 1.1589(2) 0.72985(12) 0.62893(11) 0.0349(5) Uani 1 1 d . . .
H84 H 1.0921 0.7094 0.6269 0.042 Uiso 1 1 calc R . .
C75 C 1.3536(2) 0.88140(12) 0.31970(11) 0.0352(5) Uani 1 1 d . . .
H75 H 1.4304 0.8738 0.2866 0.042 Uiso 1 1 calc R . .
C68 C 0.7238(2) 0.86307(11) 0.61765(10) 0.0344(5) Uani 1 1 d . . .
H68A H 0.7891 0.8224 0.5924 0.052 Uiso 1 1 calc R . .
H68B H 0.6804 0.8444 0.6590 0.052 Uiso 1 1 calc R . .
H68C H 0.7637 0.8990 0.6285 0.052 Uiso 1 1 calc R . .
C55 C 0.6733(2) 0.63797(11) 0.59199(10) 0.0333(5) Uani 1 1 d . . .
H55 H 0.6306 0.6874 0.5757 0.040 Uiso 1 1 calc R . .
C87 C 1.5275(2) 0.55688(11) 0.43287(14) 0.0411(6) Uani 1 1 d . . .
H87 H 1.5860 0.5287 0.4579 0.049 Uiso 1 1 calc R . .
C51 C 0.7918(2) 0.51448(11) 0.53633(12) 0.0374(5) Uani 1 1 d . . .
H51 H 0.7707 0.4914 0.5780 0.045 Uiso 1 1 calc R . .
C77 C 1.1502(2) 0.95892(12) 0.37276(12) 0.0364(5) Uani 1 1 d . . .
H77 H 1.0872 1.0049 0.3762 0.044 Uiso 1 1 calc R . .
C90 C 1.3564(3) 0.63980(13) 0.36076(12) 0.0443(6) Uani 1 1 d . . .
H90 H 1.2985 0.6678 0.3353 0.053 Uiso 1 1 calc R . .
C85 C 1.33473(19) 0.65443(10) 0.42883(10) 0.0276(4) Uani 1 1 d . . .
C57 C 0.5703(2) 0.60728(14) 0.63534(12) 0.0417(5) Uani 1 1 d . . .
H57A H 0.5100 0.6039 0.6088 0.063 Uiso 1 1 calc R . .
H57B H 0.5253 0.6399 0.6736 0.063 Uiso 1 1 calc R . .
H57C H 0.6094 0.5584 0.6514 0.063 Uiso 1 1 calc R . .
C82 C 1.2855(2) 0.76381(12) 0.69450(11) 0.0391(5) Uani 1 1 d . . .
H82 H 1.3064 0.7662 0.7364 0.047 Uiso 1 1 calc R . .
C53 C 0.8990(2) 0.50436(12) 0.42060(12) 0.0391(5) Uani 1 1 d . . .
H53 H 0.9511 0.4744 0.3838 0.047 Uiso 1 1 calc R . .
C52 C 0.8655(2) 0.47228(11) 0.48143(13) 0.0416(6) Uani 1 1 d . . .
H52 H 0.8933 0.4205 0.4857 0.050 Uiso 1 1 calc R . .
C76 C 1.2614(2) 0.94812(12) 0.32396(11) 0.0367(5) Uani 1 1 d . . .
H76 H 1.2743 0.9864 0.2935 0.044 Uiso 1 1 calc R . .
C72 C 0.7494(2) 0.89407(18) 0.28089(12) 0.0521(7) Uani 1 1 d . . .
H72A H 0.6609 0.9009 0.3047 0.078 Uiso 1 1 calc R . .
H72B H 0.7686 0.8618 0.2423 0.078 Uiso 1 1 calc R . .
H72C H 0.7622 0.9417 0.2655 0.078 Uiso 1 1 calc R . .
C56 C 0.7648(3) 0.64824(14) 0.63340(12) 0.0449(6) Uani 1 1 d . . .
H56A H 0.8062 0.6007 0.6510 0.067 Uiso 1 1 calc R . .
H56B H 0.7172 0.6819 0.6706 0.067 Uiso 1 1 calc R . .
H56C H 0.8294 0.6687 0.6050 0.067 Uiso 1 1 calc R . .
C83 C 1.1891(3) 0.73407(13) 0.68999(11) 0.0422(6) Uani 1 1 d . . .
H83 H 1.1433 0.7164 0.7291 0.051 Uiso 1 1 calc R . .
C88 C 1.5467(3) 0.54416(13) 0.36591(15) 0.0555(8) Uani 1 1 d . . .
H88 H 1.6190 0.5071 0.3444 0.067 Uiso 1 1 calc R . .
C89 C 1.4618(3) 0.58471(15) 0.32953(14) 0.0593(8) Uani 1 1 d . . .
H89 H 1.4751 0.5752 0.2832 0.071 Uiso 1 1 calc R . .
C54 C 0.8574(2) 0.58038(11) 0.41217(10) 0.0299(4) Uani 1 1 d D A .
C58 C 0.8961(2) 0.61611(12) 0.34535(11) 0.0367(5) Uani 1 1 d DU . .
H58 H 0.8471 0.6691 0.3484 0.044 Uiso 0.71(3) 1 calc PR A 1
H58A H 0.8760 0.6697 0.3544 0.044 Uiso 0.29(3) 1 calc PR A 2
C59 C 1.0381(5) 0.6114(5) 0.3326(5) 0.0538(17) Uani 0.71(3) 1 d PDU A 1
H59A H 1.0540 0.6350 0.3695 0.081 Uiso 0.71(3) 1 calc PR A 1
H59B H 1.0627 0.6363 0.2906 0.081 Uiso 0.71(3) 1 calc PR A 1
H59C H 1.0881 0.5598 0.3296 0.081 Uiso 0.71(3) 1 calc PR A 1
C60 C 0.8653(15) 0.5821(8) 0.2888(4) 0.081(3) Uani 0.71(3) 1 d PDU A 1
H60A H 0.9119 0.5300 0.2850 0.122 Uiso 0.71(3) 1 calc PR A 1
H60B H 0.8901 0.6070 0.2468 0.122 Uiso 0.71(3) 1 calc PR A 1
H60C H 0.7738 0.5875 0.2980 0.122 Uiso 0.71(3) 1 calc PR A 1
C59A C 0.817(2) 0.609(2) 0.2954(9) 0.075(7) Uani 0.29(3) 1 d PDU A 2
H59D H 0.8329 0.5568 0.2852 0.113 Uiso 0.29(3) 1 calc PR A 2
H59E H 0.8407 0.6351 0.2542 0.113 Uiso 0.29(3) 1 calc PR A 2
H59F H 0.7263 0.6297 0.3151 0.113 Uiso 0.29(3) 1 calc PR A 2
C60A C 1.0367(12) 0.5909(14) 0.3110(12) 0.059(5) Uani 0.29(3) 1 d PDU A 2
H60D H 1.0885 0.5898 0.3437 0.088 Uiso 0.29(3) 1 calc PR A 2
H60E H 1.0552 0.6251 0.2749 0.088 Uiso 0.29(3) 1 calc PR A 2
H60F H 1.0566 0.5418 0.2923 0.088 Uiso 0.29(3) 1 calc PR A 2

loop_
_atom_site_aniso_label
_atom_site_aniso_U_11
_atom_site_aniso_U_22
_atom_site_aniso_U_33
_atom_site_aniso_U_23
_atom_site_aniso_U_13
_atom_site_aniso_U_12
Sn1 0.01977(7) 0.02790(7) 0.02474(7) 0.00595(5) -0.00551(5) -0.00758(5)
Cu1 0.01835(11) 0.02266(11) 0.02404(11) 0.00412(9) -0.00416(9) -0.00596(9)
N2 0.0208(7) 0.0186(7) 0.0188(7) 0.0025(5) -0.0041(6) -0.0045(6)
N1 0.0187(7) 0.0189(7) 0.0187(7) 0.0025(5) -0.0044(6) -0.0033(6)
C1 0.0224(9) 0.0191(8) 0.0155(8) 0.0018(6) -0.0032(6) -0.0045(7)
C44 0.0291(11) 0.0288(10) 0.0454(13) 0.0040(9) -0.0073(9) -0.0021(9)
C2 0.0204(9) 0.0255(9) 0.0241(9) 0.0039(7) -0.0051(7) -0.0081(7)
C3 0.0184(8) 0.0251(9) 0.0235(9) 0.0048(7) -0.0034(7) -0.0053(7)
C5 0.0225(9) 0.0212(8) 0.0255(9) 0.0050(7) -0.0069(7) -0.0081(7)
C45 0.0259(10) 0.0315(10) 0.0344(11) 0.0020(8) -0.0102(8) -0.0023(8)
C16 0.0205(9) 0.0181(8) 0.0277(9) 0.0037(7) -0.0041(7) -0.0029(7)
C10 0.0265(9) 0.0257(9) 0.0217(9) 0.0059(7) -0.0064(7) -0.0055(8)
C40 0.0183(9) 0.0329(10) 0.0275(10) 0.0068(8) -0.0024(7) -0.0058(8)
C17 0.0270(10) 0.0240(9) 0.0312(10) -0.0010(8) -0.0059(8) -0.0031(8)
C21 0.0257(10) 0.0241(9) 0.0285(10) 0.0064(7) -0.0043(8) -0.0058(8)
C4 0.0183(8) 0.0177(8) 0.0260(9) 0.0040(7) -0.0052(7) -0.0038(7)
C9 0.0250(9) 0.0251(9) 0.0251(9) 0.0015(7) -0.0049(7) -0.0052(8)
C20 0.0365(12) 0.0268(10) 0.0362(11) 0.0125(8) -0.0062(9) -0.0074(9)
C35 0.0317(11) 0.0291(10) 0.0307(10) -0.0002(8) -0.0083(8) -0.0081(8)
C28 0.0263(10) 0.0304(10) 0.0291(10) 0.0084(8) -0.0119(8) -0.0061(8)
C29 0.0233(10) 0.0284(10) 0.0385(11) 0.0063(8) -0.0110(8) -0.0045(8)
C41 0.0316(11) 0.0377(11) 0.0365(11) 0.0103(9) -0.0121(9) -0.0150(9)
C8 0.0296(10) 0.0261(10) 0.0332(11) -0.0051(8) -0.0029(8) -0.0025(8)
C39 0.0295(12) 0.0734(18) 0.0333(12) 0.0112(12) -0.0081(9) -0.0090(12)
C14 0.0535(14) 0.0351(11) 0.0248(10) -0.0013(8) -0.0032(10) -0.0141(10)
C36 0.0291(11) 0.0366(12) 0.0418(12) -0.0034(9) -0.0005(9) -0.0071(9)
C6 0.0283(10) 0.0235(9) 0.0334(10) 0.0064(8) -0.0124(8) -0.0049(8)
C7 0.0274(10) 0.0210(9) 0.0451(12) 0.0014(8) -0.0102(9) -0.0007(8)
C25 0.0466(13) 0.0291(10) 0.0235(9) 0.0078(8) -0.0094(9) -0.0102(9)
C34 0.0254(10) 0.0303(10) 0.0290(10) 0.0025(8) -0.0059(8) -0.0112(8)
C12 0.0391(12) 0.0357(11) 0.0323(11) 0.0126(9) -0.0018(9) -0.0073(10)
C13 0.0346(11) 0.0314(10) 0.0227(9) -0.0020(8) -0.0045(8) 0.0006(9)
C18 0.0389(12) 0.0220(10) 0.0444(13) -0.0046(9) -0.0091(10) -0.0049(9)
C15 0.0383(12) 0.0490(13) 0.0272(11) -0.0043(9) -0.0060(9) -0.0109(10)
C42 0.0380(12) 0.0473(13) 0.0368(12) 0.0110(10) -0.0174(10) -0.0127(10)
C22 0.0403(12) 0.0263(10) 0.0291(10) -0.0057(8) -0.0089(9) -0.0016(9)
C43 0.0305(11) 0.0372(12) 0.0382(12) 0.0134(9) -0.0092(9) -0.0034(9)
C24 0.0421(13) 0.0364(12) 0.0325(11) -0.0069(9) -0.0070(10) -0.0017(10)
C19 0.0397(12) 0.0194(9) 0.0522(14) 0.0076(9) -0.0091(10) -0.0066(9)
C23 0.0436(14) 0.0541(15) 0.0407(13) -0.0079(11) -0.0158(11) -0.0004(12)
C27 0.0594(16) 0.0510(15) 0.0342(12) 0.0112(11) -0.0197(12) -0.0188(13)
C37 0.0431(14) 0.0570(15) 0.0290(11) -0.0051(10) 0.0035(10) -0.0198(12)
C26 0.0526(15) 0.0496(14) 0.0284(11) -0.0032(10) -0.0044(10) -0.0007(12)
C33 0.0566(16) 0.0456(13) 0.0300(11) 0.0069(10) -0.0134(11) -0.0178(12)
C11 0.0367(12) 0.0465(13) 0.0313(11) -0.0056(9) -0.0101(9) -0.0100(10)
C30 0.0314(12) 0.0301(11) 0.0628(16) 0.0081(10) -0.0223(11) -0.0083(9)
C31 0.0645(18) 0.0366(13) 0.0598(17) 0.0008(12) -0.0397(14) -0.0109(12)
C32 0.082(2) 0.0493(15) 0.0344(13) -0.0005(11) -0.0249(13) -0.0149(14)
C38 0.0445(15) 0.090(2) 0.0281(12) 0.0099(13) -0.0104(11) -0.0182(15)
Sn2 0.02001(7) 0.02069(6) 0.03084(7) 0.00379(5) -0.00652(5) -0.00612(5)
Cu2 0.02011(11) 0.01884(11) 0.03059(12) 0.00306(9) -0.00734(9) -0.00628(9)
N4 0.0198(7) 0.0176(7) 0.0178(7) 0.0008(5) -0.0034(6) -0.0083(6)
C81 0.0299(11) 0.0330(11) 0.0386(12) -0.0073(9) -0.0068(9) -0.0069(9)
N3 0.0241(8) 0.0184(7) 0.0206(7) 0.0021(6) -0.0048(6) -0.0088(6)
C65 0.0218(9) 0.0234(9) 0.0262(9) 0.0082(7) -0.0051(7) -0.0093(7)
C48 0.0192(9) 0.0266(9) 0.0236(9) 0.0019(7) -0.0061(7) -0.0091(7)
C66 0.0194(8) 0.0211(8) 0.0200(8) 0.0028(6) -0.0053(7) -0.0065(7)
C70 0.0310(10) 0.0309(10) 0.0200(9) 0.0000(7) -0.0007(8) -0.0126(8)
C69 0.0286(10) 0.0344(10) 0.0229(9) -0.0011(8) -0.0033(8) -0.0101(8)
C79 0.0202(9) 0.0184(8) 0.0297(10) 0.0006(7) -0.0012(7) -0.0013(7)
C61 0.0177(8) 0.0161(8) 0.0225(8) 0.0033(6) -0.0079(7) -0.0063(6)
C62 0.0190(8) 0.0216(8) 0.0206(8) 0.0030(7) -0.0059(7) -0.0066(7)
C64 0.0258(9) 0.0183(8) 0.0343(10) 0.0040(7) -0.0087(8) -0.0092(7)
C67 0.0330(10) 0.0241(9) 0.0192(8) 0.0004(7) -0.0044(7) -0.0132(8)
C78 0.0286(10) 0.0286(10) 0.0418(12) 0.0046(9) -0.0165(9) -0.0113(8)
C49 0.0275(10) 0.0162(8) 0.0304(10) -0.0009(7) -0.0040(8) -0.0085(7)
C47 0.0244(9) 0.0270(9) 0.0247(9) 0.0015(7) -0.0073(7) -0.0138(8)
C50 0.0304(10) 0.0210(9) 0.0325(10) 0.0035(8) -0.0034(8) -0.0091(8)
C80 0.0232(9) 0.0266(10) 0.0309(10) 0.0007(8) 0.0028(8) -0.0057(8)
C63 0.0279(10) 0.0208(8) 0.0259(9) -0.0009(7) -0.0076(7) -0.0087(7)
C46 0.0225(9) 0.0171(8) 0.0172(8) -0.0003(6) -0.0026(7) -0.0064(7)
C86 0.0231(9) 0.0208(9) 0.0414(11) -0.0005(8) -0.0021(8) -0.0091(7)
C74 0.0315(11) 0.0290(10) 0.0328(10) 0.0040(8) -0.0125(8) -0.0120(8)
C71 0.0302(11) 0.0431(12) 0.0324(11) -0.0090(9) -0.0001(9) -0.0058(9)
C73 0.0267(10) 0.0254(9) 0.0312(10) 0.0040(8) -0.0143(8) -0.0108(8)
C84 0.0354(12) 0.0325(11) 0.0354(11) 0.0016(9) 0.0019(9) -0.0152(9)
C75 0.0431(13) 0.0405(12) 0.0307(11) 0.0065(9) -0.0124(9) -0.0232(10)
C68 0.0472(13) 0.0270(10) 0.0237(10) 0.0042(8) -0.0086(9) -0.0027(9)
C55 0.0409(12) 0.0236(9) 0.0279(10) 0.0061(8) -0.0002(9) -0.0042(9)
C87 0.0257(11) 0.0209(10) 0.0718(17) -0.0009(10) 0.0014(11) -0.0083(8)
C51 0.0405(13) 0.0231(10) 0.0444(13) 0.0083(9) -0.0020(10) -0.0100(9)
C77 0.0405(13) 0.0259(10) 0.0525(14) 0.0104(9) -0.0283(11) -0.0127(9)
C90 0.0621(16) 0.0349(12) 0.0333(12) 0.0031(9) -0.0040(11) -0.0152(11)
C85 0.0283(10) 0.0219(9) 0.0323(10) 0.0014(7) -0.0011(8) -0.0112(8)
C57 0.0393(13) 0.0491(14) 0.0321(11) 0.0097(10) -0.0031(10) -0.0111(11)
C82 0.0483(14) 0.0358(12) 0.0288(11) -0.0062(9) -0.0085(10) -0.0036(10)
C53 0.0392(12) 0.0242(10) 0.0498(14) -0.0115(9) 0.0028(10) -0.0099(9)
C52 0.0403(13) 0.0178(9) 0.0622(16) 0.0005(9) -0.0013(11) -0.0092(9)
C76 0.0522(14) 0.0328(11) 0.0400(12) 0.0150(9) -0.0296(11) -0.0230(10)
C72 0.0363(13) 0.091(2) 0.0260(11) -0.0138(12) -0.0086(10) -0.0088(13)
C56 0.0544(15) 0.0415(13) 0.0380(13) -0.0068(10) 0.0018(11) -0.0202(12)
C83 0.0561(15) 0.0355(12) 0.0288(11) 0.0027(9) 0.0037(10) -0.0138(11)
C88 0.0525(16) 0.0274(12) 0.0683(18) -0.0082(12) 0.0232(14) -0.0093(11)
C89 0.087(2) 0.0399(14) 0.0377(14) -0.0100(11) 0.0165(14) -0.0181(15)
C54 0.0311(11) 0.0267(10) 0.0321(10) -0.0048(8) -0.0006(8) -0.0126(8)
C58 0.0465(13) 0.0348(11) 0.0286(11) -0.0076(9) 0.0027(9) -0.0181(10)
C59 0.051(2) 0.059(4) 0.046(4) 0.005(3) 0.011(2) -0.025(2)
C60 0.134(8) 0.108(7) 0.030(3) -0.010(3) 0.000(4) -0.091(7)
C59A 0.080(10) 0.14(2) 0.024(6) -0.009(8) 0.010(6) -0.066(12)
C60A 0.051(6) 0.067(11) 0.046(9) -0.001(7) 0.012(5) -0.016(6)

loop_
_atom_type_symbol
_atom_type_description
_atom_type_scat_dispersion_real
_atom_type_scat_dispersion_imag
_atom_type_scat_source
C C 0.0033 0.0016 'International Tables Vol C Tables 4.2.6.8 and 6.1.1.4'
H H 0.0000 0.0000 'International Tables Vol C Tables 4.2.6.8 and 6.1.1.4'
N N 0.0061 0.0033 'International Tables Vol C Tables 4.2.6.8 and 6.1.1.4'
Cu Cu 0.3201 1.2651 'International Tables Vol C Tables 4.2.6.8 and 6.1.1.4'
Sn Sn -0.6537 1.4246 'International Tables Vol C Tables 4.2.6.8 and 6.1.1.4'

loop_
_geom_angle_atom_site_label_1
_geom_angle_atom_site_label_2
_geom_angle_atom_site_label_3
_geom_angle
C28 Sn1 C34 103.16(8)
C28 Sn1 C40 101.15(7)
C34 Sn1 C40 104.13(7)
C28 Sn1 Cu1 121.02(5)
C34 Sn1 Cu1 116.67(5)
C40 Sn1 Cu1 108.50(5)
C1 Cu1 Sn1 170.03(5)
C1 N2 C3 111.79(15)
C1 N2 C16 124.05(15)
C3 N2 C16 124.14(15)
C1 N1 C2 111.66(15)
C1 N1 C4 123.54(15)
C2 N1 C4 124.74(15)
N2 C1 N1 103.84(15)
N2 C1 Cu1 130.37(13)
N1 C1 Cu1 125.59(13)
C43 C44 C45 120.0(2)
C3 C2 N1 106.57(16)
C2 C3 N2 106.13(16)
C6 C5 C4 117.27(17)
C6 C5 C10 120.24(17)
C4 C5 C10 122.46(16)
C44 C45 C40 121.7(2)
C17 C16 C21 123.30(17)
C17 C16 N2 118.70(16)
C21 C16 N2 117.99(17)
C5 C10 C12 111.28(17)
C5 C10 C11 110.27(17)
C12 C10 C11 111.26(17)
C41 C40 C45 116.93(18)
C41 C40 Sn1 124.05(16)
C45 C40 Sn1 118.71(14)
C16 C17 C18 116.96(19)
C16 C17 C22 122.58(17)
C18 C17 C22 120.44(19)
C20 C21 C16 117.11(19)
C20 C21 C25 120.84(18)
C16 C21 C25 121.93(17)
C5 C4 C9 122.82(17)
C5 C4 N1 118.88(16)
C9 C4 N1 118.30(16)
C8 C9 C4 117.44(17)
C8 C9 C13 119.71(18)
C4 C9 C13 122.76(17)
C19 C20 C21 120.9(2)
C34 C35 C36 121.8(2)
C29 C28 C33 116.5(2)
C29 C28 Sn1 122.56(16)
C33 C28 Sn1 120.93(16)
C30 C29 C28 121.9(2)
C40 C41 C42 121.6(2)
C7 C8 C9 120.84(19)
C38 C39 C34 121.5(2)
C37 C36 C35 120.1(2)
C7 C6 C5 121.05(18)
C8 C7 C6 120.58(18)
C21 C25 C26 109.24(19)
C21 C25 C27 113.59(19)
C26 C25 C27 110.28(19)
C35 C34 C39 116.8(2)
C35 C34 Sn1 123.17(15)
C39 C34 Sn1 119.95(16)
C9 C13 C15 112.13(18)
C9 C13 C14 109.25(18)
C15 C13 C14 111.57(17)
C19 C18 C17 121.2(2)
C43 C42 C41 120.1(2)
C17 C22 C24 111.64(18)
C17 C22 C23 110.19(19)
C24 C22 C23 111.53(18)
C42 C43 C44 119.7(2)
C18 C19 C20 120.51(19)
C38 C37 C36 119.4(2)
C32 C33 C28 122.0(2)
C31 C30 C29 119.8(2)
C30 C31 C32 120.2(2)
C31 C32 C33 119.6(3)
C37 C38 C39 120.3(2)
C79 Sn2 C85 101.45(7)
C79 Sn2 C73 105.54(7)
C85 Sn2 C73 98.95(7)
C79 Sn2 Cu2 118.01(5)
C85 Sn2 Cu2 119.19(5)
C73 Sn2 Cu2 111.27(5)
C46 Cu2 Sn2 169.36(5)
C46 N4 C48 111.99(14)
C46 N4 C61 123.46(14)
C48 N4 C61 124.41(15)
C80 C81 C82 119.8(2)
C46 N3 C47 111.70(15)
C46 N3 C49 124.34(15)
C47 N3 C49 123.93(15)
C64 C65 C66 121.02(17)
C47 C48 N4 106.02(16)
C65 C66 C61 116.77(16)
C65 C66 C70 121.11(16)
C61 C66 C70 122.07(16)
C66 C70 C71 112.93(17)
C66 C70 C72 109.29(17)
C71 C70 C72 110.98(18)
C80 C79 C84 116.82(19)
C80 C79 Sn2 123.80(14)
C84 C79 Sn2 119.38(15)
C62 C61 C66 123.66(16)
C62 C61 N4 118.71(15)
C66 C61 N4 117.63(15)
C63 C62 C61 117.12(16)
C63 C62 C67 121.31(16)
C61 C62 C67 121.53(15)
C65 C64 C63 120.64(17)
C62 C67 C69 112.83(15)
C62 C67 C68 110.08(16)
C69 C67 C68 110.79(16)
C77 C78 C73 121.5(2)
C54 C49 C50 123.76(17)
C54 C49 N3 118.17(17)
C50 C49 N3 118.02(17)
C48 C47 N3 106.73(16)
C49 C50 C51 116.75(19)
C49 C50 C55 122.07(17)
C51 C50 C55 121.13(18)
C81 C80 C79 122.01(19)
C64 C63 C62 120.79(17)
N4 C46 N3 103.56(15)
N4 C46 Cu2 124.18(12)
N3 C46 Cu2 131.67(13)
C85 C86 C87 121.8(2)
C73 C74 C75 121.8(2)
C74 C73 C78 117.19(18)
C74 C73 Sn2 123.05(14)
C78 C73 Sn2 119.36(15)
C83 C84 C79 121.4(2)
C76 C75 C74 119.7(2)
C50 C55 C57 113.13(18)
C50 C55 C56 109.62(19)
C57 C55 C56 110.60(18)
C88 C87 C86 119.4(2)
C52 C51 C50 120.8(2)
C76 C77 C78 120.0(2)
C89 C90 C85 120.9(3)
C86 C85 C90 117.5(2)
C86 C85 Sn2 122.03(15)
C90 C85 Sn2 120.46(17)
C83 C82 C81 119.4(2)
C52 C53 C54 121.1(2)
C53 C52 C51 120.84(19)
C75 C76 C77 119.75(19)
C82 C83 C84 120.6(2)
C87 C88 C89 120.4(2)
C88 C89 C90 120.0(3)
C49 C54 C53 116.76(19)
C49 C54 C58 122.04(18)
C53 C54 C58 121.19(19)
C60 C58 C54 111.7(4)
C54 C58 C60A 116.2(8)
C60 C58 C59 111.8(4)
C54 C58 C59 109.1(4)
C54 C58 C59A 112.0(10)
C60A C58 C59A 108.6(9)

loop_
_geom_bond_atom_site_label_1
_geom_bond_atom_site_label_2
_geom_bond_distance
Sn1 C28 2.168(2)
Sn1 C34 2.176(2)
Sn1 C40 2.1852(19)
Sn1 Cu1 2.4683(3)
Cu1 C1 1.9136(18)
N2 C1 1.353(2)
N2 C3 1.391(2)
N2 C16 1.454(2)
N1 C1 1.358(2)
N1 C2 1.384(2)
N1 C4 1.448(2)
C44 C43 1.382(3)
C44 C45 1.391(3)
C2 C3 1.353(3)
C5 C6 1.396(3)
C5 C4 1.399(2)
C5 C10 1.518(3)
C45 C40 1.398(3)
C16 C17 1.394(3)
C16 C21 1.404(3)
C10 C12 1.533(3)
C10 C11 1.534(3)
C40 C41 1.394(3)
C17 C18 1.399(3)
C17 C22 1.519(3)
C21 C20 1.397(3)
C21 C25 1.515(3)
C4 C9 1.400(3)
C9 C8 1.397(3)
C9 C13 1.519(3)
C20 C19 1.383(3)
C35 C34 1.390(3)
C35 C36 1.394(3)
C28 C29 1.398(3)
C28 C33 1.398(3)
C29 C30 1.392(3)
C41 C42 1.396(3)
C8 C7 1.379(3)
C39 C38 1.392(3)
C39 C34 1.397(3)
C14 C13 1.537(3)
C36 C37 1.379(3)
C6 C7 1.380(3)
C25 C26 1.529(3)
C25 C27 1.533(3)
C13 C15 1.534(3)
C18 C19 1.379(3)
C42 C43 1.378(3)
C22 C24 1.531(3)
C22 C23 1.532(3)
C37 C38 1.375(4)
C33 C32 1.392(4)
C30 C31 1.372(4)
C31 C32 1.380(4)
Sn2 C79 2.173(2)
Sn2 C85 2.177(2)
Sn2 C73 2.1847(19)
Sn2 Cu2 2.4689(3)
Cu2 C46 1.9132(18)
N4 C46 1.356(2)
N4 C48 1.385(2)
N4 C61 1.445(2)
C81 C80 1.386(3)
C81 C82 1.388(3)
N3 C46 1.356(2)
N3 C47 1.382(2)
N3 C49 1.448(2)
C65 C64 1.382(3)
C65 C66 1.396(2)
C48 C47 1.350(3)
C66 C61 1.401(2)
C66 C70 1.515(3)
C70 C71 1.524(3)
C70 C72 1.530(3)
C69 C67 1.527(3)
C79 C80 1.400(3)
C79 C84 1.402(3)
C61 C62 1.396(2)
C62 C63 1.393(2)
C62 C67 1.523(2)
C64 C63 1.387(3)
C67 C68 1.537(3)
C78 C77 1.392(3)
C78 C73 1.400(3)
C49 C54 1.396(3)
C49 C50 1.400(3)
C50 C51 1.401(3)
C50 C55 1.518(3)
C86 C85 1.389(3)
C86 C87 1.396(3)
C74 C73 1.393(3)
C74 C75 1.397(3)
C84 C83 1.385(3)
C75 C76 1.385(3)
C55 C57 1.526(3)
C55 C56 1.536(3)
C87 C88 1.369(4)
C51 C52 1.383(3)
C77 C76 1.386(3)
C90 C89 1.395(4)
C90 C85 1.395(3)
C82 C83 1.382(4)
C53 C52 1.377(3)
C53 C54 1.400(3)
C88 C89 1.377(4)
C54 C58 1.521(3)
C58 C60 1.515(6)
C58 C60A 1.527(11)
C58 C59 1.536(6)
